data_4514365
loop_
_publ_author_name
'Jayarathne, Upul'
'Hazari, Nilay'
'Bernskoetter, Wesley H.'

_publ_section_title
;
 Selective Iron-Catalyzed N-Formylation of Amines using Dihydrogen and
 Carbon Dioxide
;
_journal_issue 2
_journal_name_full 'ACS Catalysis'
_journal_page_first 1338
_journal_paper_doi 10.1021/acscatal.7b03834
_journal_volume 8
_journal_year 2018
_chemical_formula_moiety 'C19 H40 Fe N O2 P2, C2 F6 Li O6 S2'
_chemical_formula_sum 'C21 H40 F6 Fe Li N O8 P2 S2'
_chemical_formula_weight 737.39
_chemical_name_systematic
;
 ?
;
_space_group_crystal_system monoclinic
_space_group_IT_number 14
_space_group_name_Hall '-P 2yn'
_space_group_name_H-M_alt 'P 1 21/n 1'
_symmetry_space_group_name_Hall '-P 2yn'
_symmetry_space_group_name_H-M 'P 1 21/n 1'
_atom_sites_solution_hydrogens mixed
_audit_creation_date 2017-10-25
_audit_creation_method
;
Olex2 1.2
(compiled 2017.03.28 svn.r3405 for OlexSys, GUI svn.r5337)
;
_cell_angle_alpha 90
_cell_angle_beta 108.974(2)
_cell_angle_gamma 90
_cell_formula_units_Z 4
_cell_length_a 8.6289(6)
_cell_length_b 29.4056(19)
_cell_length_c 13.2362(11)
_cell_measurement_reflns_used 9813
_cell_measurement_temperature 100(2)
_cell_measurement_theta_max 26.445
_cell_measurement_theta_min 2.59
_cell_volume 3176.0(4)
_computing_cell_refinement 'SAINT V8.38A (?, 2016)'
_computing_data_reduction 'SAINT V8.38A (?, 2016)'
_computing_molecular_graphics 'Olex2 (Dolomanov et al., 2009)'
_computing_publication_material 'Olex2 (Dolomanov et al., 2009)'
_computing_structure_refinement 'ShelXL (Sheldrick, 2015)'
_diffrn_ambient_temperature 100
_diffrn_measured_fraction_theta_full 0.999
_diffrn_measured_fraction_theta_max 0.994
_diffrn_measurement_device_type 'Bruker APEX-II CCD'
_diffrn_measurement_method '\f and \w scans'
_diffrn_radiation_type MoK\a
_diffrn_radiation_wavelength 0.71073
_diffrn_reflns_av_R_equivalents 0.0635
_diffrn_reflns_av_unetI/netI 0.0396
_diffrn_reflns_Laue_measured_fraction_full 0.999
_diffrn_reflns_Laue_measured_fraction_max 0.994
_diffrn_reflns_limit_h_max 10
_diffrn_reflns_limit_h_min -10
_diffrn_reflns_limit_k_max 36
_diffrn_reflns_limit_k_min -36
_diffrn_reflns_limit_l_max 16
_diffrn_reflns_limit_l_min -16
_diffrn_reflns_number 53505
_diffrn_reflns_point_group_measured_fraction_full 0.999
_diffrn_reflns_point_group_measured_fraction_max 0.994
_diffrn_reflns_theta_full 25.242
_diffrn_reflns_theta_max 26.509
_diffrn_reflns_theta_min 2.497
_diffrn_standards_number 0
_exptl_absorpt_coefficient_mu 0.785
_exptl_absorpt_correction_T_max 0.7454
_exptl_absorpt_correction_T_min 0.6970
_exptl_absorpt_correction_type multi-scan
_exptl_absorpt_process_details
'SADABS-2016/2 (Bruker,2016/2) was used for absorption correction. wR2(int) was 0.1522 before and 0.0589 after correction. The Ratio of minimum to maximum transmission is 0.9351. The \l/2 correction factor is Not present.'
_exptl_crystal_colour 'clear colourless'
_exptl_crystal_colour_lustre clear
_exptl_crystal_colour_primary colourless
_exptl_crystal_density_diffrn 1.542
_exptl_crystal_description needle
_exptl_crystal_F_000 1528
_exptl_crystal_size_max 0.4
_exptl_crystal_size_mid 0.1
_exptl_crystal_size_min 0.06
_refine_diff_density_max 1.171
_refine_diff_density_min -0.565
_refine_diff_density_rms 0.083
_refine_ls_extinction_method none
_refine_ls_goodness_of_fit_ref 1.062
_refine_ls_hydrogen_treatment mixed
_refine_ls_matrix_type full
_refine_ls_number_parameters 392
_refine_ls_number_reflns 6561
_refine_ls_number_restraints 0
_refine_ls_restrained_S_all 1.062
_refine_ls_R_factor_all 0.0660
_refine_ls_R_factor_gt 0.0458
_refine_ls_shift/su_max 0.000
_refine_ls_shift/su_mean 0.000
_refine_ls_structure_factor_coef Fsqd
_refine_ls_weighting_details 'w=1/[\s^2^(Fo^2^)+(0.0240P)^2^+7.1985P] where P=(Fo^2^+2Fc^2^)/3'
_refine_ls_weighting_scheme calc
_refine_ls_wR_factor_gt 0.0860
_refine_ls_wR_factor_ref 0.0934
_reflns_Friedel_coverage 0.000
_reflns_number_gt 5267
_reflns_number_total 6561
_reflns_threshold_expression 'I > 2\s(I)'
_cod_data_source_file cs7b03834_si_004.cif
_cod_data_source_block final_a
_cod_depositor_comments 'Adding full bibliography for 4514363--4514365.cif.'
_cod_database_code 4514365
_shelxl_version_number 2014-3
_shelx_space_group_comment
;
The symmetry employed for this shelxl refinement is uniquely defined
by the following loop, which should always be used as a source of
symmetry information in preference to the above space-group names.
They are only intended as comments.
;
_olex2_refinement_description
;
1. Fixed Uiso
 At 1.2 times of:
  All C(H) groups, All C(H,H) groups
 At 1.5 times of:
  All C(H,H,H) groups
2.a Ternary CH refined with riding coordinates:
 C9(H9), C15(H15), C12(H12), C6(H6)
2.b Secondary CH2 refined with riding coordinates:
 C3(H3A,H3B), C4(H4A,H4B), C2(H2A,H2B), C1(H1A,H1B)
2.c Idealised Me refined as rotating group:
 C10(H10A,H10B,H10C), C7(H7A,H7B,H7C), C17(H17A,H17B,H17C), C16(H16A,H16B,
 H16C), C5(H5A,H5B,H5C), C11(H11A,H11B,H11C), C14(H14A,H14B,H14C), C13(H13A,
 H13B,H13C), C8(H8A,H8B,H8C)
;
_olex2_submission_special_instructions 'No special instructions were received'

loop_
_space_group_symop_operation_xyz
'x, y, z'
'-x+1/2, y+1/2, -z+1/2'
'-x, -y, -z'
'x-1/2, -y-1/2, z-1/2'

loop_
_atom_site_label
_atom_site_type_symbol
_atom_site_fract_x
_atom_site_fract_y
_atom_site_fract_z
_atom_site_U_iso_or_equiv
_atom_site_adp_type
_atom_site_occupancy
_atom_site_site_symmetry_order
_atom_site_calc_flag
_atom_site_refinement_flags_posn
Fe1 Fe 0.30127(5) 0.36042(2) 0.41741(3) 0.01191(10) Uani 1 1 d .
S2 S 0.56334(9) 0.42720(3) 0.08687(6) 0.01754(16) Uani 1 1 d .
S1 S 0.06051(9) 0.54633(2) 0.15715(6) 0.01682(16) Uani 1 1 d .
P2 P 0.28356(9) 0.30700(2) 0.29563(6) 0.01204(15) Uani 1 1 d .
P1 P 0.23126(10) 0.40477(2) 0.53203(6) 0.01509(16) Uani 1 1 d .
F2 F 0.2415(2) 0.62006(6) 0.20386(16) 0.0323(5) Uani 1 1 d .
F3 F -0.0167(2) 0.63247(6) 0.16424(15) 0.0293(4) Uani 1 1 d .
F1 F 0.0845(3) 0.61603(6) 0.04021(14) 0.0314(5) Uani 1 1 d .
F6 F 0.3399(2) 0.36775(7) -0.01074(17) 0.0359(5) Uani 1 1 d .
O5 O 0.1982(3) 0.52544(7) 0.13592(17) 0.0227(5) Uani 1 1 d .
O4 O 0.0624(3) 0.54248(7) 0.26525(18) 0.0251(5) Uani 1 1 d .
O1 O 0.5466(3) 0.31390(7) 0.58937(17) 0.0234(5) Uani 1 1 d .
O8 O 0.6940(3) 0.44823(8) 0.05841(19) 0.0276(5) Uani 1 1 d .
F4 F 0.4020(3) 0.41438(8) -0.11576(15) 0.0439(6) Uani 1 1 d .
O3 O -0.0947(3) 0.53822(8) 0.0763(2) 0.0326(6) Uani 1 1 d .
O6 O 0.4352(3) 0.45756(8) 0.09118(19) 0.0303(6) Uani 1 1 d .
F5 F 0.5671(3) 0.36014(8) -0.0420(2) 0.0529(7) Uani 1 1 d .
O2 O 0.5768(3) 0.41109(8) 0.38508(19) 0.0350(6) Uani 1 1 d .
O7 O 0.6177(3) 0.39583(9) 0.17368(19) 0.0352(6) Uani 1 1 d .
N1 N 0.1099(3) 0.39319(8) 0.29652(19) 0.0188(5) Uani 1 1 d .
C9 C 0.1260(4) 0.37790(10) 0.6181(2) 0.0161(6) Uani 1 1 d .
H9 H 0.1206 0.4011 0.6721 0.019 Uiso 1 1 calc R
C19 C 0.4644(4) 0.39339(10) 0.3945(2) 0.0207(7) Uani 1 1 d .
C15 C 0.2210(4) 0.24917(9) 0.3220(2) 0.0175(6) Uani 1 1 d .
H15 H 0.2363 0.2284 0.2662 0.021 Uiso 1 1 calc R
C10 C 0.2280(4) 0.33791(10) 0.6797(2) 0.0223(7) Uani 1 1 d .
H10A H 0.2239 0.3128 0.6302 0.033 Uiso 1 1 calc GR
H10B H 0.1832 0.3278 0.7351 0.033 Uiso 1 1 calc GR
H10C H 0.3419 0.3476 0.7130 0.033 Uiso 1 1 calc GR
C20 C 0.0945(4) 0.60692(10) 0.1404(2) 0.0190(6) Uani 1 1 d .
C7 C 0.3040(4) 0.48092(11) 0.6685(3) 0.0293(8) Uani 1 1 d .
H7A H 0.2691 0.5031 0.6102 0.044 Uiso 1 1 calc GR
H7B H 0.3825 0.4952 0.7313 0.044 Uiso 1 1 calc GR
H7C H 0.2084 0.4704 0.6865 0.044 Uiso 1 1 calc GR
C3 C 0.0098(4) 0.35893(11) 0.2188(2) 0.0202(6) Uani 1 1 d .
H3A H -0.0688 0.3749 0.1575 0.024 Uiso 1 1 calc R
H3B H -0.0537 0.3403 0.2539 0.024 Uiso 1 1 calc R
C4 C 0.1189(4) 0.32799(10) 0.1787(2) 0.0186(6) Uani 1 1 d .
H4A H 0.1656 0.3451 0.1310 0.022 Uiso 1 1 calc R
H4B H 0.0543 0.3022 0.1380 0.022 Uiso 1 1 calc R
C18 C 0.4473(4) 0.33175(9) 0.5207(2) 0.0151(6) Uani 1 1 d .
C12 C 0.4555(4) 0.29989(10) 0.2424(2) 0.0205(7) Uani 1 1 d .
H12 H 0.4760 0.3307 0.2175 0.025 Uiso 1 1 calc R
C17 C 0.3271(4) 0.23119(10) 0.4310(3) 0.0252(7) Uani 1 1 d .
H17A H 0.4429 0.2329 0.4364 0.038 Uiso 1 1 calc GR
H17B H 0.2979 0.1995 0.4388 0.038 Uiso 1 1 calc GR
H17C H 0.3083 0.2496 0.4877 0.038 Uiso 1 1 calc GR
C2 C -0.0050(4) 0.41782(11) 0.3419(2) 0.0276(8) Uani 1 1 d .
H2A H -0.0800 0.3956 0.3579 0.033 Uiso 1 1 calc R
H2B H -0.0723 0.4394 0.2880 0.033 Uiso 1 1 calc R
C16 C 0.0406(4) 0.24687(11) 0.3150(3) 0.0261(7) Uani 1 1 d .
H16A H 0.0214 0.2675 0.3678 0.039 Uiso 1 1 calc GR
H16B H 0.0134 0.2157 0.3294 0.039 Uiso 1 1 calc GR
H16C H -0.0285 0.2559 0.2432 0.039 Uiso 1 1 calc GR
C5 C 0.1731(5) 0.42732(10) 0.2352(3) 0.0289(8) Uani 1 1 d .
H5A H 0.2279 0.4521 0.2829 0.043 Uiso 1 1 calc GR
H5B H 0.0814 0.4396 0.1765 0.043 Uiso 1 1 calc GR
H5C H 0.2513 0.4126 0.2061 0.043 Uiso 1 1 calc GR
C11 C -0.0493(4) 0.36257(12) 0.5596(3) 0.0268(7) Uani 1 1 d .
H11A H -0.1149 0.3888 0.5241 0.040 Uiso 1 1 calc GR
H11B H -0.0969 0.3495 0.6110 0.040 Uiso 1 1 calc GR
H11C H -0.0488 0.3396 0.5061 0.040 Uiso 1 1 calc GR
C14 C 0.4156(4) 0.26902(12) 0.1444(3) 0.0303(8) Uani 1 1 d .
H14A H 0.4034 0.2376 0.1654 0.045 Uiso 1 1 calc GR
H14B H 0.5047 0.2706 0.1137 0.045 Uiso 1 1 calc GR
H14C H 0.3132 0.2791 0.0911 0.045 Uiso 1 1 calc GR
C21 C 0.4637(4) 0.39047(11) -0.0265(3) 0.0239(7) Uani 1 1 d .
C1 C 0.0856(5) 0.44365(11) 0.4430(3) 0.0287(8) Uani 1 1 d .
H1A H 0.0073 0.4550 0.4776 0.034 Uiso 1 1 calc R
H1B H 0.1440 0.4700 0.4258 0.034 Uiso 1 1 calc R
C13 C 0.6165(4) 0.28559(14) 0.3266(3) 0.0378(9) Uani 1 1 d .
H13A H 0.6369 0.3048 0.3901 0.057 Uiso 1 1 calc GR
H13B H 0.7066 0.2891 0.2975 0.057 Uiso 1 1 calc GR
H13C H 0.6090 0.2537 0.3463 0.057 Uiso 1 1 calc GR
C6 C 0.3863(5) 0.43994(12) 0.6330(3) 0.0332(8) Uani 1 1 d .
H6 H 0.4291 0.4202 0.6976 0.040 Uiso 1 1 calc R
C8 C 0.5313(5) 0.45255(16) 0.6022(3) 0.0508(11) Uani 1 1 d .
H8A H 0.5921 0.4250 0.5967 0.076 Uiso 1 1 calc GR
H8B H 0.6023 0.4728 0.6564 0.076 Uiso 1 1 calc GR
H8C H 0.4951 0.4681 0.5330 0.076 Uiso 1 1 calc GR
H H 0.174(4) 0.3338(11) 0.437(2) 0.022(9) Uiso 1 1 d .
Li1 Li 0.2657(6) 0.49978(15) 0.0193(4) 0.0131(10) Uani 1 1 d .

loop_
_atom_site_aniso_label
_atom_site_aniso_U_11
_atom_site_aniso_U_22
_atom_site_aniso_U_33
_atom_site_aniso_U_23
_atom_site_aniso_U_13
_atom_site_aniso_U_12
Fe1 0.0149(2) 0.00894(19) 0.0124(2) 0.00002(16) 0.00519(16) 0.00027(16)
S2 0.0168(4) 0.0195(4) 0.0187(4) -0.0012(3) 0.0089(3) 0.0004(3)
S1 0.0150(4) 0.0119(3) 0.0252(4) -0.0029(3) 0.0087(3) -0.0008(3)
P2 0.0122(4) 0.0103(3) 0.0135(4) -0.0008(3) 0.0040(3) 0.0013(3)
P1 0.0210(4) 0.0095(3) 0.0169(4) -0.0024(3) 0.0091(3) -0.0016(3)
F2 0.0278(11) 0.0239(10) 0.0406(12) -0.0037(9) 0.0048(9) -0.0130(8)
F3 0.0371(11) 0.0182(9) 0.0369(11) -0.0047(8) 0.0181(9) 0.0063(8)
F1 0.0526(13) 0.0219(10) 0.0234(10) 0.0028(8) 0.0176(10) 0.0017(9)
F6 0.0287(11) 0.0326(11) 0.0456(13) -0.0050(9) 0.0111(10) -0.0130(9)
O5 0.0233(12) 0.0193(11) 0.0303(12) -0.0032(9) 0.0152(10) 0.0028(9)
O4 0.0301(13) 0.0205(11) 0.0320(13) 0.0041(10) 0.0200(11) 0.0042(10)
O1 0.0197(12) 0.0268(12) 0.0206(11) 0.0028(10) 0.0020(10) 0.0042(10)
O8 0.0226(12) 0.0286(13) 0.0363(13) -0.0040(10) 0.0160(11) -0.0055(10)
F4 0.0588(15) 0.0513(14) 0.0194(10) -0.0025(10) 0.0096(10) -0.0077(12)
O3 0.0188(12) 0.0221(12) 0.0484(15) -0.0117(11) -0.0010(11) -0.0039(10)
O6 0.0228(12) 0.0332(13) 0.0353(13) -0.0142(11) 0.0101(11) 0.0046(10)
F5 0.0417(14) 0.0400(13) 0.0814(18) -0.0347(13) 0.0261(13) 0.0032(11)
O2 0.0377(15) 0.0396(15) 0.0301(13) -0.0018(11) 0.0146(12) -0.0232(12)
O7 0.0360(15) 0.0397(15) 0.0274(13) 0.0112(11) 0.0069(11) -0.0026(12)
N1 0.0270(14) 0.0149(12) 0.0146(12) 0.0031(10) 0.0069(11) 0.0097(11)
C9 0.0169(15) 0.0142(14) 0.0192(15) -0.0017(12) 0.0084(12) -0.0007(12)
C19 0.0308(18) 0.0162(15) 0.0148(15) -0.0027(12) 0.0069(13) -0.0031(14)
C15 0.0205(16) 0.0110(14) 0.0201(15) -0.0032(12) 0.0055(13) -0.0030(12)
C10 0.0279(18) 0.0205(16) 0.0220(16) 0.0053(13) 0.0130(14) 0.0044(13)
C20 0.0217(16) 0.0159(15) 0.0203(16) -0.0043(12) 0.0081(13) 0.0003(12)
C7 0.041(2) 0.0174(16) 0.0287(18) -0.0113(14) 0.0103(16) -0.0061(15)
C3 0.0185(16) 0.0241(16) 0.0150(14) 0.0009(13) 0.0013(12) 0.0077(13)
C4 0.0234(17) 0.0169(15) 0.0140(14) 0.0010(12) 0.0041(13) 0.0041(13)
C18 0.0167(15) 0.0134(14) 0.0169(15) -0.0040(12) 0.0079(13) -0.0037(12)
C12 0.0213(16) 0.0188(15) 0.0265(17) -0.0033(13) 0.0150(14) 0.0012(13)
C17 0.0299(19) 0.0132(15) 0.0285(18) 0.0042(13) 0.0043(15) 0.0008(13)
C2 0.0316(19) 0.0299(18) 0.0198(16) 0.0047(14) 0.0064(15) 0.0242(15)
C16 0.0212(17) 0.0241(17) 0.0325(19) -0.0021(14) 0.0082(15) -0.0090(14)
C5 0.052(2) 0.0134(15) 0.0209(17) 0.0072(13) 0.0108(16) 0.0045(15)
C11 0.0187(17) 0.0295(18) 0.0358(19) -0.0062(15) 0.0140(15) -0.0046(14)
C14 0.037(2) 0.0285(18) 0.0325(19) -0.0052(15) 0.0207(17) 0.0052(16)
C21 0.0265(18) 0.0234(17) 0.0253(17) -0.0056(14) 0.0131(14) -0.0018(14)
C1 0.049(2) 0.0179(16) 0.0215(17) 0.0018(13) 0.0141(16) 0.0165(15)
C13 0.0174(18) 0.059(3) 0.039(2) -0.0056(19) 0.0125(16) 0.0105(17)
C6 0.037(2) 0.0294(19) 0.038(2) -0.0166(16) 0.0202(17) -0.0142(16)
C8 0.037(2) 0.058(3) 0.051(3) -0.026(2) 0.006(2) -0.019(2)
Li1 0.016(2) 0.008(2) 0.016(2) -0.0045(18) 0.007(2) -0.0032(18)

loop_
_atom_type_symbol
_atom_type_description
_atom_type_scat_dispersion_real
_atom_type_scat_dispersion_imag
_atom_type_scat_source
C C 0.0033 0.0016 'International Tables Vol C Tables 4.2.6.8 and 6.1.1.4'
H H 0.0000 0.0000 'International Tables Vol C Tables 4.2.6.8 and 6.1.1.4'
F F 0.0171 0.0103 'International Tables Vol C Tables 4.2.6.8 and 6.1.1.4'
Fe Fe 0.3463 0.8444 'International Tables Vol C Tables 4.2.6.8 and 6.1.1.4'
Li Li -0.0003 0.0001 'International Tables Vol C Tables 4.2.6.8 and 6.1.1.4'
N N 0.0061 0.0033 'International Tables Vol C Tables 4.2.6.8 and 6.1.1.4'
O O 0.0106 0.0060 'International Tables Vol C Tables 4.2.6.8 and 6.1.1.4'
P P 0.1023 0.0942 'International Tables Vol C Tables 4.2.6.8 and 6.1.1.4'
S S 0.1246 0.1234 'International Tables Vol C Tables 4.2.6.8 and 6.1.1.4'

loop_
_geom_angle_atom_site_label_1
_geom_angle_atom_site_label_2
_geom_angle_atom_site_label_3
_geom_angle
_geom_angle_site_symmetry_1
_geom_angle_site_symmetry_3
P2 Fe1 P1 159.83(3) . .
P2 Fe1 H 82.7(12) . .
P1 Fe1 H 78.5(12) . .
N1 Fe1 P2 85.45(7) . .
N1 Fe1 P1 86.04(7) . .
N1 Fe1 H 86.1(12) . .
C19 Fe1 P2 97.51(10) . .
C19 Fe1 P1 101.42(10) . .
C19 Fe1 N1 95.01(12) . .
C19 Fe1 H 178.9(13) . .
C18 Fe1 P2 95.09(9) . .
C18 Fe1 P1 92.05(9) . .
C18 Fe1 N1 175.58(12) . .
C18 Fe1 C19 89.27(14) . .
C18 Fe1 H 89.6(12) . .
O8 S2 C21 103.85(14) . .
O6 S2 O8 114.96(14) . .
O6 S2 C21 103.76(14) . .
O7 S2 O8 114.07(15) . .
O7 S2 O6 115.14(15) . .
O7 S2 C21 102.89(15) . .
O5 S1 C20 102.49(13) . .
O4 S1 O5 114.76(13) . .
O4 S1 O3 115.87(15) . .
O4 S1 C20 104.35(13) . .
O3 S1 O5 114.29(14) . .
O3 S1 C20 102.64(14) . .
C15 P2 Fe1 117.92(10) . .
C4 P2 Fe1 103.06(10) . .
C4 P2 C15 105.97(14) . .
C4 P2 C12 102.35(14) . .
C12 P2 Fe1 118.82(10) . .
C12 P2 C15 106.70(14) . .
C9 P1 Fe1 117.76(10) . .
C9 P1 C6 100.20(15) . .
C1 P1 Fe1 102.11(10) . .
C1 P1 C9 107.05(15) . .
C1 P1 C6 107.39(17) . .
C6 P1 Fe1 121.46(12) . .
S1 O5 Li1 142.0(2) . .
S2 O8 Li1 140.3(2) . 3_665
S1 O3 Li1 154.5(2) . 3_565
S2 O6 Li1 148.7(2) . .
C3 N1 Fe1 110.28(17) . .
C3 N1 C2 106.9(2) . .
C3 N1 C5 108.0(2) . .
C2 N1 Fe1 111.75(18) . .
C5 N1 Fe1 112.4(2) . .
C5 N1 C2 107.3(2) . .
P1 C9 H9 107.2 . .
C10 C9 P1 110.1(2) . .
C10 C9 H9 107.2 . .
C11 C9 P1 114.7(2) . .
C11 C9 H9 107.2 . .
C11 C9 C10 110.2(3) . .
O2 C19 Fe1 173.7(3) . .
P2 C15 H15 107.7 . .
C17 C15 P2 112.0(2) . .
C17 C15 H15 107.7 . .
C17 C15 C16 109.1(3) . .
C16 C15 P2 112.5(2) . .
C16 C15 H15 107.7 . .
C9 C10 H10A 109.5 . .
C9 C10 H10B 109.5 . .
C9 C10 H10C 109.5 . .
H10A C10 H10B 109.5 . .
H10A C10 H10C 109.5 . .
H10B C10 H10C 109.5 . .
F2 C20 S1 111.3(2) . .
F2 C20 F3 107.4(2) . .
F3 C20 S1 111.3(2) . .
F1 C20 S1 110.9(2) . .
F1 C20 F2 108.1(2) . .
F1 C20 F3 107.7(2) . .
H7A C7 H7B 109.5 . .
H7A C7 H7C 109.5 . .
H7B C7 H7C 109.5 . .
C6 C7 H7A 109.5 . .
C6 C7 H7B 109.5 . .
C6 C7 H7C 109.5 . .
N1 C3 H3A 109.4 . .
N1 C3 H3B 109.4 . .
N1 C3 C4 111.0(2) . .
H3A C3 H3B 108.0 . .
C4 C3 H3A 109.4 . .
C4 C3 H3B 109.4 . .
P2 C4 H4A 110.2 . .
P2 C4 H4B 110.2 . .
C3 C4 P2 107.67(19) . .
C3 C4 H4A 110.2 . .
C3 C4 H4B 110.2 . .
H4A C4 H4B 108.5 . .
O1 C18 Fe1 178.0(3) . .
P2 C12 H12 105.8 . .
C14 C12 P2 113.8(2) . .
C14 C12 H12 105.8 . .
C14 C12 C13 110.8(3) . .
C13 C12 P2 113.9(2) . .
C13 C12 H12 105.8 . .
C15 C17 H17A 109.5 . .
C15 C17 H17B 109.5 . .
C15 C17 H17C 109.5 . .
H17A C17 H17B 109.5 . .
H17A C17 H17C 109.5 . .
H17B C17 H17C 109.5 . .
N1 C2 H2A 109.2 . .
N1 C2 H2B 109.2 . .
N1 C2 C1 112.1(3) . .
H2A C2 H2B 107.9 . .
C1 C2 H2A 109.2 . .
C1 C2 H2B 109.2 . .
C15 C16 H16A 109.5 . .
C15 C16 H16B 109.5 . .
C15 C16 H16C 109.5 . .
H16A C16 H16B 109.5 . .
H16A C16 H16C 109.5 . .
H16B C16 H16C 109.5 . .
N1 C5 H5A 109.5 . .
N1 C5 H5B 109.5 . .
N1 C5 H5C 109.5 . .
H5A C5 H5B 109.5 . .
H5A C5 H5C 109.5 . .
H5B C5 H5C 109.5 . .
C9 C11 H11A 109.5 . .
C9 C11 H11B 109.5 . .
C9 C11 H11C 109.5 . .
H11A C11 H11B 109.5 . .
H11A C11 H11C 109.5 . .
H11B C11 H11C 109.5 . .
C12 C14 H14A 109.5 . .
C12 C14 H14B 109.5 . .
C12 C14 H14C 109.5 . .
H14A C14 H14B 109.5 . .
H14A C14 H14C 109.5 . .
H14B C14 H14C 109.5 . .
F6 C21 S2 110.9(2) . .
F4 C21 S2 111.3(2) . .
F4 C21 F6 107.2(3) . .
F5 C21 S2 111.4(2) . .
F5 C21 F6 107.5(3) . .
F5 C21 F4 108.3(3) . .
P1 C1 H1A 110.1 . .
P1 C1 H1B 110.1 . .
C2 C1 P1 107.8(2) . .
C2 C1 H1A 110.1 . .
C2 C1 H1B 110.1 . .
H1A C1 H1B 108.5 . .
C12 C13 H13A 109.5 . .
C12 C13 H13B 109.5 . .
C12 C13 H13C 109.5 . .
H13A C13 H13B 109.5 . .
H13A C13 H13C 109.5 . .
H13B C13 H13C 109.5 . .
P1 C6 H6 105.7 . .
C7 C6 P1 110.9(2) . .
C7 C6 H6 105.7 . .
C8 C6 P1 114.5(3) . .
C8 C6 C7 113.6(3) . .
C8 C6 H6 105.7 . .
C6 C8 H8A 109.5 . .
C6 C8 H8B 109.5 . .
C6 C8 H8C 109.5 . .
H8A C8 H8B 109.5 . .
H8A C8 H8C 109.5 . .
H8B C8 H8C 109.5 . .
O8 Li1 O5 105.3(2) 3_665 .
O8 Li1 O3 109.6(2) 3_665 3_565
O3 Li1 O5 111.9(2) 3_565 .
O6 Li1 O5 103.4(2) . .
O6 Li1 O8 122.3(3) . 3_665
O6 Li1 O3 104.2(2) . 3_565

loop_
_geom_bond_atom_site_label_1
_geom_bond_atom_site_label_2
_geom_bond_distance
_geom_bond_site_symmetry_2
Fe1 P2 2.2203(8) .
Fe1 P1 2.2277(8) .
Fe1 N1 2.121(2) .
Fe1 C19 1.814(3) .
Fe1 C18 1.746(3) .
Fe1 H 1.44(3) .
S2 O8 1.440(2) .
S2 O6 1.436(2) .
S2 O7 1.429(2) .
S2 C21 1.822(3) .
S1 O5 1.444(2) .
S1 O4 1.430(2) .
S1 O3 1.436(2) .
S1 C20 1.831(3) .
P2 C15 1.851(3) .
P2 C4 1.835(3) .
P2 C12 1.849(3) .
P1 C9 1.849(3) .
P1 C1 1.820(3) .
P1 C6 1.866(3) .
F2 C20 1.331(4) .
F3 C20 1.335(3) .
F1 C20 1.328(3) .
F6 C21 1.332(4) .
O5 Li1 1.969(5) .
O1 C18 1.153(3) .
O8 Li1 1.936(5) 3_665
F4 C21 1.328(4) .
O3 Li1 1.953(5) 3_565
O6 Li1 1.919(5) .
F5 C21 1.324(4) .
O2 C19 1.142(4) .
N1 C3 1.497(4) .
N1 C2 1.502(4) .
N1 C5 1.500(4) .
C9 H9 1.0000 .
C9 C10 1.535(4) .
C9 C11 1.527(4) .
C15 H15 1.0000 .
C15 C17 1.529(4) .
C15 C16 1.530(4) .
C10 H10A 0.9800 .
C10 H10B 0.9800 .
C10 H10C 0.9800 .
C7 H7A 0.9800 .
C7 H7B 0.9800 .
C7 H7C 0.9800 .
C7 C6 1.548(5) .
C3 H3A 0.9900 .
C3 H3B 0.9900 .
C3 C4 1.523(4) .
C4 H4A 0.9900 .
C4 H4B 0.9900 .
C12 H12 1.0000 .
C12 C14 1.529(4) .
C12 C13 1.530(5) .
C17 H17A 0.9800 .
C17 H17B 0.9800 .
C17 H17C 0.9800 .
C2 H2A 0.9900 .
C2 H2B 0.9900 .
C2 C1 1.516(5) .
C16 H16A 0.9800 .
C16 H16B 0.9800 .
C16 H16C 0.9800 .
C5 H5A 0.9800 .
C5 H5B 0.9800 .
C5 H5C 0.9800 .
C11 H11A 0.9800 .
C11 H11B 0.9800 .
C11 H11C 0.9800 .
C14 H14A 0.9800 .
C14 H14B 0.9800 .
C14 H14C 0.9800 .
C1 H1A 0.9900 .
C1 H1B 0.9900 .
C13 H13A 0.9800 .
C13 H13B 0.9800 .
C13 H13C 0.9800 .
C6 H6 1.0000 .
C6 C8 1.483(5) .
C8 H8A 0.9800 .
C8 H8B 0.9800 .
C8 H8C 0.9800 .
Li1 O8 1.936(5) 3_665
Li1 O3 1.953(5) 3_565
